data_2022831
loop_
_publ_author_name
'Nasr, Tamer'
'Kariuki, Benson M.'
'Elansary, Mai M.'
'Elhaggar, Radwan'
'Zaghary, Wafaa'

_publ_section_title
;
 Synthesis and crystal structures of
 (E)-N&#x2032;-(4-chloro-3-nitrobenzylidene)acetohydrazide and
 (E)-2-(4-chlorobenzylidene)-1-(quinolin-8-yl)hydrazine
;
_journal_coeditor_code JQ2029
_journal_issue 8
_journal_name_full 'Acta Crystallographica Section E Crystallographic Communications'
_journal_page_first 762
_journal_page_last 766
_journal_paper_doi 10.1107/S2056989023006412
_journal_volume 79
_journal_year 2023
_chemical_formula_iupac 'C16 H12 Cl N3'
_chemical_formula_moiety 'C16 H12 Cl N3'
_chemical_formula_sum 'C16 H12 Cl N3'
_chemical_formula_weight 281.74
_chemical_name_common
;
8-{(<i>E</i>)-2-[(4-Chlorophenyl)methylidene]hydrazin-1-yl}quinoline
;
_chemical_name_systematic
;
(<i>E</i>)-2-(4-Chlorobenzylidene)-1-(quinolin-8-yl)hydrazine
;
_space_group_crystal_system monoclinic
_space_group_IT_number 7
_space_group_name_Hall 'P -2yac'
_space_group_name_H-M_alt 'P 1 n 1'
_atom_sites_solution_hydrogens geom
_audit_creation_method SHELXL-2018/1
_cell_angle_alpha 90
_cell_angle_beta 100.601(3)
_cell_angle_gamma 90
_cell_formula_units_Z 4
_cell_length_a 7.7968(3)
_cell_length_b 12.0926(4)
_cell_length_c 14.8738(5)
_cell_measurement_reflns_used 6539
_cell_measurement_temperature 296(2)
_cell_measurement_theta_max 72.6860
_cell_measurement_theta_min 3.6340
_cell_volume 1378.42(8)
_computing_cell_refinement
;
CrysAlis PRO (Rigaku OD, 2022)
;
_computing_data_collection
;
CrysAlis PRO (Rigaku OD, 2022)
;
_computing_data_reduction
;
CrysAlis PRO (Rigaku OD, 2022)
;
_computing_molecular_graphics
;
Mercury (Macrae <i>et al.</i>,  2020) and ORTEP-3 for Windows (Farrugia,
2012)
;
_computing_publication_material
;
Mercury (Macrae <i>et al.</i>,  2020)
;
_computing_structure_refinement
;
SHELXL2018 (Sheldrick, 2015b)
;
_computing_structure_solution
;
SHELXT (Sheldrick, 2015a)
;
_diffrn_ambient_temperature 296(2)
_diffrn_measured_fraction_theta_full 0.998
_diffrn_measured_fraction_theta_max 0.988
_diffrn_measurement_device_type 'Rigaku OD SuperNova Dual source diffractometer with an Atlas detector'
_diffrn_measurement_method '\w scans'
_diffrn_radiation_type CuK\a
_diffrn_radiation_wavelength 1.54184
_diffrn_reflns_av_R_equivalents 0.0240
_diffrn_reflns_av_unetI/netI 0.0216
_diffrn_reflns_limit_h_max 6
_diffrn_reflns_limit_h_min -9
_diffrn_reflns_limit_k_max 14
_diffrn_reflns_limit_k_min -14
_diffrn_reflns_limit_l_max 18
_diffrn_reflns_limit_l_min -18
_diffrn_reflns_number 11753
_diffrn_reflns_theta_full 67.684
_diffrn_reflns_theta_max 72.752
_diffrn_reflns_theta_min 3.655
_diffrn_standards_decay_% 0
_diffrn_standards_interval_count 0
_diffrn_standards_interval_time 0
_diffrn_standards_number 0
_exptl_absorpt_coefficient_mu 2.381
_exptl_absorpt_correction_T_max 1.000
_exptl_absorpt_correction_T_min 0.713
_exptl_absorpt_correction_type gaussian
_exptl_absorpt_process_details
;
(CrysAlis PRO; Rigaku OD, 2022)
;
_exptl_crystal_colour brown
_exptl_crystal_density_diffrn 1.358
_exptl_crystal_description plate
_exptl_crystal_F_000 584
_exptl_crystal_size_max 0.260
_exptl_crystal_size_mid 0.140
_exptl_crystal_size_min 0.070
_refine_diff_density_max 0.117
_refine_diff_density_min -0.138
_refine_ls_abs_structure_details
;
Flack <i>x</i> determined using 995 quotients [(I+)-(I-)]/[(I+)+(I-)]
(Parsons <i>et al.</i>,  2013)
;
_refine_ls_abs_structure_Flack 0.016(12)
_refine_ls_extinction_method none
_refine_ls_goodness_of_fit_ref 1.039
_refine_ls_hydrogen_treatment constr
_refine_ls_matrix_type full
_refine_ls_number_parameters 361
_refine_ls_number_reflns 3869
_refine_ls_number_restraints 2
_refine_ls_restrained_S_all 1.038
_refine_ls_R_factor_all 0.0344
_refine_ls_R_factor_gt 0.0314
_refine_ls_shift/su_max 0.000
_refine_ls_shift/su_mean 0.000
_refine_ls_structure_factor_coef Fsqd
_refine_ls_weighting_details 'w=1/[\s^2^(Fo^2^)+(0.0484P)^2^+0.0525P] where P=(Fo^2^+2Fc^2^)/3'
_refine_ls_weighting_scheme calc
_refine_ls_wR_factor_gt 0.0809
_refine_ls_wR_factor_ref 0.0847
_reflns_number_gt 3609
_reflns_number_total 3869
_reflns_threshold_expression 'I > 2\s(I)'
_cod_data_source_file jq2029sup1.cif
_cod_data_source_block VII
_cod_original_sg_symbol_H-M 'P n'
_cod_database_code 2022831
_shelx_space_group_comment
;
The symmetry employed for this shelxl refinement is uniquely defined
by the following loop, which should always be used as a source of
symmetry information in preference to the above space-group names.
They are only intended as comments.
;
_shelx_estimated_absorpt_t_min 0.576
_shelx_estimated_absorpt_t_max 0.851

loop_
_space_group_symop_operation_xyz
'x, y, z'
'x+1/2, -y, z+1/2'

loop_
_atom_site_type_symbol
_atom_site_label
_atom_site_fract_x
_atom_site_fract_y
_atom_site_fract_z
_atom_site_U_iso_or_equiv
_atom_site_adp_type
_atom_site_calc_flag
_atom_site_occupancy
_atom_site_disorder_assembly
_atom_site_disorder_group
C C1 0.6750(3) 0.4572(2) 0.58792(17) 0.0527(5) Uani d 1 . .
C C2 0.5178(4) 0.5151(2) 0.58122(18) 0.0576(6) Uani d 1 . .
H H2 0.507242 0.585152 0.554930 0.069 Uiso calc 1 . .
C C3 0.3785(4) 0.4695(2) 0.61317(19) 0.0591(6) Uani d 1 . .
H H3 0.274364 0.508481 0.608568 0.071 Uiso calc 1 . .
C C4 0.3949(4) 0.3653(2) 0.65215(17) 0.0559(6) Uani d 1 . .
C C5 0.5470(4) 0.3067(2) 0.66004(18) 0.0618(6) Uani d 1 . .
H H5 0.556356 0.236933 0.686762 0.074 Uiso calc 1 . .
C C6 0.6876(4) 0.3525(2) 0.62774(19) 0.0602(6) Uani d 1 . .
H H6 0.791158 0.312863 0.632762 0.072 Uiso calc 1 . .
C C7 0.8253(4) 0.5031(2) 0.55413(19) 0.0581(6) Uani d 1 . .
H H7 0.925239 0.460403 0.556268 0.070 Uiso calc 1 . .
C C8 0.9657(3) 0.73712(19) 0.44787(16) 0.0506(5) Uani d 1 . .
C C9 0.8354(4) 0.8142(2) 0.44385(18) 0.0565(6) Uani d 1 . .
H H9 0.740133 0.800018 0.471623 0.068 Uiso calc 1 . .
C C10 0.8462(4) 0.9148(2) 0.39764(19) 0.0620(6) Uani d 1 . .
H H10 0.755828 0.965694 0.394070 0.074 Uiso calc 1 . .
C C11 0.9862(4) 0.9395(2) 0.35786(19) 0.0592(6) Uani d 1 . .
H H11 0.990642 1.006567 0.327755 0.071 Uiso calc 1 . .
C C12 1.1237(3) 0.8630(2) 0.36266(16) 0.0516(5) Uani d 1 . .
C C13 1.1132(3) 0.75964(19) 0.40668(16) 0.0502(5) Uani d 1 . .
C C14 1.2766(4) 0.8827(2) 0.32737(18) 0.0604(6) Uani d 1 . .
H H14 1.292238 0.950267 0.300041 0.072 Uiso calc 1 . .
C C15 1.4009(4) 0.8035(3) 0.3332(2) 0.0662(7) Uani d 1 . .
H H15 1.500980 0.815666 0.308877 0.079 Uiso calc 1 . .
C C16 1.3775(4) 0.7031(3) 0.3761(2) 0.0671(7) Uani d 1 . .
H H16 1.463862 0.649448 0.379133 0.080 Uiso calc 1 . .
C C17 0.1294(4) 0.2803(2) 0.41911(17) 0.0567(6) Uani d 1 . .
C C18 -0.0230(4) 0.2228(2) 0.4243(2) 0.0644(7) Uani d 1 . .
H H18 -0.015814 0.154010 0.452680 0.077 Uiso calc 1 . .
C C19 -0.1848(4) 0.2662(2) 0.3881(2) 0.0681(7) Uani d 1 . .
H H19 -0.285878 0.226660 0.391183 0.082 Uiso calc 1 . .
C C20 -0.1947(4) 0.3694(2) 0.34706(19) 0.0663(7) Uani d 1 . .
C C21 -0.0454(4) 0.4295(2) 0.34266(19) 0.0661(7) Uani d 1 . .
H H21 -0.053490 0.499214 0.315895 0.079 Uiso calc 1 . .
C C22 0.1157(4) 0.3847(2) 0.37846(19) 0.0626(6) Uani d 1 . .
H H22 0.216388 0.424649 0.375408 0.075 Uiso calc 1 . .
C C23 0.3017(4) 0.2337(2) 0.45288(18) 0.0607(6) Uani d 1 . .
H H23 0.400830 0.275359 0.450152 0.073 Uiso calc 1 . .
C C24 0.5092(4) 0.0001(2) 0.56549(17) 0.0564(6) Uani d 1 . .
C C25 0.3786(4) -0.0730(2) 0.57278(19) 0.0637(7) Uani d 1 . .
H H25 0.264350 -0.057283 0.545057 0.076 Uiso calc 1 . .
C C26 0.4168(5) -0.1719(2) 0.6221(2) 0.0712(8) Uani d 1 . .
H H26 0.327195 -0.221627 0.625588 0.085 Uiso calc 1 . .
C C27 0.5824(5) -0.1965(2) 0.6649(2) 0.0715(8) Uani d 1 . .
H H27 0.604432 -0.261624 0.698298 0.086 Uiso calc 1 . .
C C28 0.7202(4) -0.1232(2) 0.65860(17) 0.0605(6) Uani d 1 . .
C C29 0.6849(4) -0.0234(2) 0.60844(17) 0.0552(5) Uani d 1 . .
C C30 0.8961(5) -0.1427(3) 0.6997(2) 0.0747(8) Uani d 1 . .
H H30 0.926770 -0.207020 0.733023 0.090 Uiso calc 1 . .
C C31 1.0200(5) -0.0667(3) 0.6902(2) 0.0787(9) Uani d 1 . .
H H31 1.135851 -0.078429 0.717383 0.094 Uiso calc 1 . .
C C32 0.9717(4) 0.0294(3) 0.6392(2) 0.0743(8) Uani d 1 . .
H H32 1.058474 0.080213 0.633341 0.089 Uiso calc 1 . .
N N1 0.8201(3) 0.60135(18) 0.52172(15) 0.0572(5) Uani d 1 . .
N N2 0.9658(3) 0.63652(19) 0.49216(18) 0.0624(5) Uani d 1 . .
H H2A 1.058243 0.596165 0.501010 0.075 Uiso calc 1 . .
N N3 1.2389(3) 0.68040(19) 0.41259(17) 0.0605(5) Uani d 1 . .
N N4 0.3177(3) 0.13565(18) 0.48631(16) 0.0623(6) Uani d 1 . .
N N5 0.4832(3) 0.0983(2) 0.51623(18) 0.0675(6) Uani d 1 . .
H H5A 0.571013 0.135167 0.504734 0.081 Uiso calc 1 . .
N N6 0.8104(3) 0.05199(19) 0.59898(17) 0.0640(5) Uani d 1 . .
Cl Cl1 0.21942(11) 0.30746(7) 0.69220(7) 0.0832(2) Uani d 1 . .
Cl Cl2 -0.39863(14) 0.42416(8) 0.30136(9) 0.0979(3) Uani d 1 . .

loop_
_atom_site_aniso_label
_atom_site_aniso_U_11
_atom_site_aniso_U_22
_atom_site_aniso_U_33
_atom_site_aniso_U_12
_atom_site_aniso_U_13
_atom_site_aniso_U_23
C1 0.0560(13) 0.0488(12) 0.0530(12) -0.0026(10) 0.0094(10) 0.0045(9)
C2 0.0686(15) 0.0453(12) 0.0600(14) 0.0001(11) 0.0143(11) 0.0092(9)
C3 0.0610(15) 0.0567(14) 0.0608(14) 0.0026(11) 0.0143(11) 0.0066(11)
C4 0.0639(15) 0.0548(13) 0.0501(12) -0.0117(11) 0.0136(11) 0.0029(9)
C5 0.0776(18) 0.0491(13) 0.0581(14) -0.0073(12) 0.0105(12) 0.0136(10)
C6 0.0625(15) 0.0524(13) 0.0648(15) 0.0005(11) 0.0090(12) 0.0129(11)
C7 0.0596(15) 0.0524(13) 0.0632(14) -0.0019(11) 0.0135(11) 0.0082(10)
C8 0.0555(14) 0.0462(12) 0.0503(12) -0.0053(10) 0.0101(10) -0.0006(9)
C9 0.0605(14) 0.0515(13) 0.0610(14) -0.0019(11) 0.0202(11) -0.0030(10)
C10 0.0706(17) 0.0487(13) 0.0676(15) 0.0084(11) 0.0155(13) -0.0005(10)
C11 0.0727(16) 0.0430(12) 0.0621(14) -0.0048(11) 0.0127(12) 0.0028(10)
C12 0.0610(14) 0.0474(12) 0.0456(11) -0.0083(10) 0.0078(9) -0.0011(9)
C13 0.0546(13) 0.0469(12) 0.0484(12) -0.0051(9) 0.0077(10) -0.0007(9)
C14 0.0684(15) 0.0605(14) 0.0527(13) -0.0159(13) 0.0124(11) 0.0020(10)
C15 0.0547(15) 0.0821(19) 0.0638(15) -0.0067(13) 0.0158(12) 0.0069(13)
C16 0.0567(15) 0.0708(17) 0.0758(17) 0.0045(13) 0.0179(13) 0.0049(13)
C17 0.0749(17) 0.0454(12) 0.0481(12) 0.0036(11) 0.0067(11) -0.0006(9)
C18 0.0829(19) 0.0427(13) 0.0662(15) 0.0005(12) 0.0102(13) 0.0057(10)
C19 0.0748(18) 0.0543(15) 0.0740(17) -0.0041(13) 0.0106(13) 0.0027(12)
C20 0.079(2) 0.0544(15) 0.0620(15) 0.0071(13) 0.0031(13) 0.0003(10)
C21 0.087(2) 0.0464(13) 0.0612(15) 0.0036(12) 0.0036(14) 0.0082(10)
C22 0.0792(18) 0.0482(13) 0.0591(15) -0.0013(12) 0.0093(13) 0.0046(10)
C23 0.0736(18) 0.0521(14) 0.0551(14) 0.0056(12) 0.0080(12) 0.0030(10)
C24 0.0741(16) 0.0428(11) 0.0517(13) 0.0056(11) 0.0100(11) -0.0026(9)
C25 0.0721(18) 0.0552(14) 0.0617(16) 0.0007(12) 0.0068(12) -0.0060(11)
C26 0.089(2) 0.0533(15) 0.0721(17) -0.0082(14) 0.0158(15) -0.0006(12)
C27 0.101(2) 0.0493(14) 0.0635(16) 0.0068(14) 0.0133(15) 0.0066(11)
C28 0.0787(18) 0.0517(14) 0.0512(13) 0.0118(12) 0.0123(12) -0.0007(9)
C29 0.0689(15) 0.0465(12) 0.0510(12) 0.0071(11) 0.0135(11) -0.0054(9)
C30 0.089(2) 0.0681(18) 0.0650(17) 0.0239(17) 0.0098(15) 0.0024(13)
C31 0.0683(19) 0.089(2) 0.0777(19) 0.0205(16) 0.0097(14) -0.0059(15)
C32 0.0682(18) 0.0788(19) 0.0770(18) 0.0022(15) 0.0164(15) -0.0103(14)
N1 0.0635(13) 0.0498(11) 0.0611(12) -0.0068(9) 0.0185(10) 0.0047(9)
N2 0.0595(13) 0.0521(11) 0.0799(14) 0.0001(10) 0.0241(11) 0.0127(10)
N3 0.0563(12) 0.0565(12) 0.0700(13) 0.0016(9) 0.0152(10) 0.0064(9)
N4 0.0725(15) 0.0489(11) 0.0620(12) 0.0083(10) 0.0031(10) 0.0005(9)
N5 0.0710(15) 0.0531(12) 0.0762(15) 0.0058(11) 0.0075(12) 0.0118(10)
N6 0.0693(14) 0.0572(12) 0.0667(13) 0.0040(10) 0.0154(11) -0.0046(10)
Cl1 0.0837(5) 0.0792(5) 0.0940(5) -0.0197(4) 0.0358(4) 0.0109(4)
Cl2 0.0834(6) 0.0768(5) 0.1236(7) 0.0133(4) -0.0063(5) 0.0136(5)

loop_
_atom_type_symbol
_atom_type_description
_atom_type_scat_dispersion_real
_atom_type_scat_dispersion_imag
_atom_type_scat_source
C C 0.0181 0.0091 'International Tables Vol C Tables 4.2.6.8 and 6.1.1.4'
H H 0.0000 0.0000 'International Tables Vol C Tables 4.2.6.8 and 6.1.1.4'
N N 0.0311 0.0180 'International Tables Vol C Tables 4.2.6.8 and 6.1.1.4'
Cl Cl 0.3639 0.7018 'International Tables Vol C Tables 4.2.6.8 and 6.1.1.4'

loop_
_geom_angle_atom_site_label_1
_geom_angle_atom_site_label_2
_geom_angle_atom_site_label_3
_geom_angle_site_symmetry_1
_geom_angle_site_symmetry_3
_geom_angle
_geom_angle_publ_flag
C6 C1 C2 . . 118.6(2) ?
C6 C1 C7 . . 119.4(2) ?
C2 C1 C7 . . 122.1(2) ?
C3 C2 C1 . . 120.7(2) ?
C3 C2 H2 . . 119.7 ?
C1 C2 H2 . . 119.7 ?
C2 C3 C4 . . 119.4(3) ?
C2 C3 H3 . . 120.3 ?
C4 C3 H3 . . 120.3 ?
C5 C4 C3 . . 121.3(2) ?
C5 C4 Cl1 . . 119.20(19) ?
C3 C4 Cl1 . . 119.5(2) ?
C4 C5 C6 . . 119.4(2) ?
C4 C5 H5 . . 120.3 ?
C6 C5 H5 . . 120.3 ?
C5 C6 C1 . . 120.7(3) ?
C5 C6 H6 . . 119.7 ?
C1 C6 H6 . . 119.7 ?
N1 C7 C1 . . 120.5(3) ?
N1 C7 H7 . . 119.7 ?
C1 C7 H7 . . 119.7 ?
C9 C8 N2 . . 123.7(2) ?
C9 C8 C13 . . 120.1(2) ?
N2 C8 C13 . . 116.3(2) ?
C8 C9 C10 . . 119.9(2) ?
C8 C9 H9 . . 120.1 ?
C10 C9 H9 . . 120.1 ?
C11 C10 C9 . . 121.7(3) ?
C11 C10 H10 . . 119.2 ?
C9 C10 H10 . . 119.2 ?
C10 C11 C12 . . 119.7(2) ?
C10 C11 H11 . . 120.1 ?
C12 C11 H11 . . 120.1 ?
C11 C12 C14 . . 124.0(2) ?
C11 C12 C13 . . 119.6(2) ?
C14 C12 C13 . . 116.5(2) ?
N3 C13 C12 . . 123.2(2) ?
N3 C13 C8 . . 117.8(2) ?
C12 C13 C8 . . 119.1(2) ?
C15 C14 C12 . . 120.1(2) ?
C15 C14 H14 . . 120.0 ?
C12 C14 H14 . . 120.0 ?
C14 C15 C16 . . 119.4(3) ?
C14 C15 H15 . . 120.3 ?
C16 C15 H15 . . 120.3 ?
N3 C16 C15 . . 123.5(3) ?
N3 C16 H16 . . 118.3 ?
C15 C16 H16 . . 118.3 ?
C18 C17 C22 . . 118.6(3) ?
C18 C17 C23 . . 122.0(2) ?
C22 C17 C23 . . 119.5(3) ?
C19 C18 C17 . . 121.1(2) ?
C19 C18 H18 . . 119.4 ?
C17 C18 H18 . . 119.4 ?
C18 C19 C20 . . 119.1(3) ?
C18 C19 H19 . . 120.4 ?
C20 C19 H19 . . 120.4 ?
C21 C20 C19 . . 121.0(3) ?
C21 C20 Cl2 . . 119.8(2) ?
C19 C20 Cl2 . . 119.2(3) ?
C22 C21 C20 . . 119.3(2) ?
C22 C21 H21 . . 120.4 ?
C20 C21 H21 . . 120.4 ?
C21 C22 C17 . . 120.9(3) ?
C21 C22 H22 . . 119.6 ?
C17 C22 H22 . . 119.6 ?
N4 C23 C17 . . 120.6(3) ?
N4 C23 H23 . . 119.7 ?
C17 C23 H23 . . 119.7 ?
C25 C24 N5 . . 123.7(3) ?
C25 C24 C29 . . 120.2(2) ?
N5 C24 C29 . . 116.1(2) ?
C24 C25 C26 . . 120.1(3) ?
C24 C25 H25 . . 119.9 ?
C26 C25 H25 . . 119.9 ?
C27 C26 C25 . . 121.4(3) ?
C27 C26 H26 . . 119.3 ?
C25 C26 H26 . . 119.3 ?
C26 C27 C28 . . 120.0(3) ?
C26 C27 H27 . . 120.0 ?
C28 C27 H27 . . 120.0 ?
C27 C28 C30 . . 123.9(3) ?
C27 C28 C29 . . 119.6(3) ?
C30 C28 C29 . . 116.6(3) ?
N6 C29 C28 . . 123.3(3) ?
N6 C29 C24 . . 117.9(2) ?
C28 C29 C24 . . 118.7(3) ?
C31 C30 C28 . . 119.6(3) ?
C31 C30 H30 . . 120.2 ?
C28 C30 H30 . . 120.2 ?
C30 C31 C32 . . 119.4(3) ?
C30 C31 H31 . . 120.3 ?
C32 C31 H31 . . 120.3 ?
N6 C32 C31 . . 123.8(3) ?
N6 C32 H32 . . 118.1 ?
C31 C32 H32 . . 118.1 ?
C7 N1 N2 . . 116.2(2) ?
N1 N2 C8 . . 120.1(2) ?
N1 N2 H2A . . 120.0 ?
C8 N2 H2A . . 120.0 ?
C16 N3 C13 . . 117.4(2) ?
C23 N4 N5 . . 116.9(3) ?
N4 N5 C24 . . 119.5(2) ?
N4 N5 H5A . . 120.2 ?
C24 N5 H5A . . 120.2 ?
C32 N6 C29 . . 117.2(3) ?

loop_
_geom_bond_atom_site_label_1
_geom_bond_atom_site_label_2
_geom_bond_site_symmetry_2
_geom_bond_distance
_geom_bond_publ_flag
C1 C6 . 1.393(4) ?
C1 C2 . 1.399(4) ?
C1 C7 . 1.467(4) ?
C2 C3 . 1.379(4) ?
C2 H2 . 0.9300 ?
C3 C4 . 1.384(4) ?
C3 H3 . 0.9300 ?
C4 C5 . 1.368(4) ?
C4 Cl1 . 1.736(3) ?
C5 C6 . 1.390(4) ?
C5 H5 . 0.9300 ?
C6 H6 . 0.9300 ?
C7 N1 . 1.281(3) ?
C7 H7 . 0.9300 ?
C8 C9 . 1.372(4) ?
C8 N2 . 1.383(3) ?
C8 C13 . 1.425(3) ?
C9 C10 . 1.407(4) ?
C9 H9 . 0.9300 ?
C10 C11 . 1.367(4) ?
C10 H10 . 0.9300 ?
C11 C12 . 1.408(4) ?
C11 H11 . 0.9300 ?
C12 C14 . 1.408(4) ?
C12 C13 . 1.421(3) ?
C13 N3 . 1.362(3) ?
C14 C15 . 1.355(4) ?
C14 H14 . 0.9300 ?
C15 C16 . 1.399(4) ?
C15 H15 . 0.9300 ?
C16 N3 . 1.325(4) ?
C16 H16 . 0.9300 ?
C17 C18 . 1.391(4) ?
C17 C22 . 1.395(4) ?
C17 C23 . 1.458(4) ?
C18 C19 . 1.381(5) ?
C18 H18 . 0.9300 ?
C19 C20 . 1.384(4) ?
C19 H19 . 0.9300 ?
C20 C21 . 1.384(5) ?
C20 Cl2 . 1.741(3) ?
C21 C22 . 1.382(4) ?
C21 H21 . 0.9300 ?
C22 H22 . 0.9300 ?
C23 N4 . 1.283(4) ?
C23 H23 . 0.9300 ?
C24 C25 . 1.367(4) ?
C24 N5 . 1.391(3) ?
C24 C29 . 1.429(4) ?
C25 C26 . 1.406(4) ?
C25 H25 . 0.9300 ?
C26 C27 . 1.363(5) ?
C26 H26 . 0.9300 ?
C27 C28 . 1.409(5) ?
C27 H27 . 0.9300 ?
C28 C30 . 1.415(5) ?
C28 C29 . 1.419(4) ?
C29 N6 . 1.363(4) ?
C30 C31 . 1.359(5) ?
C30 H30 . 0.9300 ?
C31 C32 . 1.402(5) ?
C31 H31 . 0.9300 ?
C32 N6 . 1.318(4) ?
C32 H32 . 0.9300 ?
N1 N2 . 1.360(3) ?
N2 H2A . 0.8600 ?
N4 N5 . 1.363(3) ?
N5 H5A . 0.8600 ?

loop_
_geom_hbond_atom_site_label_D
_geom_hbond_atom_site_label_H
_geom_hbond_atom_site_label_A
_geom_hbond_site_symmetry_A
_geom_hbond_distance_DH
_geom_hbond_distance_HA
_geom_hbond_distance_DA
_geom_hbond_angle_DHA
_geom_hbond_publ_flag
C15 H15 Cl1 2_664 0.93 3.04 3.779(3) 138.0 yes
C30 H30 Cl2 2_655 0.93 3.05 3.943(3) 162.7 yes

_cod_database_fobs_code 2022831
